data_7217321
loop_
_publ_author_name
'Kitada, Nobuo'
'Ishida, Takayuki'

_publ_section_title
;
 Polymeric one- and two-dimensional copper(i) iodide complexes showing
 photoluminescence tunable by azaaromatic ligands
;
_journal_issue 34
_journal_name_full CrystEngComm
_journal_page_first 8035
_journal_paper_doi 10.1039/C4CE01231C
_journal_volume 16
_journal_year 2014
_chemical_formula_moiety 'C6 H8 Cu2 I2 N2'
_chemical_formula_sum 'C6 H8 Cu2 I2 N2'
_chemical_formula_weight 489.04
_space_group_IT_number 2
_symmetry_cell_setting triclinic
_symmetry_Int_Tables_number 2
_symmetry_space_group_name_Hall '-P 1'
_symmetry_space_group_name_H-M 'P -1'
_atom_sites_solution_hydrogens geom
_atom_sites_solution_primary direct
_atom_sites_solution_secondary difmap
_cell_angle_alpha 110.85(3)
_cell_angle_beta 102.04(3)
_cell_angle_gamma 94.82(3)
_cell_formula_units_Z 1
_cell_length_a 4.2971(12)
_cell_length_b 8.220(3)
_cell_length_c 8.247(3)
_cell_measurement_reflns_used 3691
_cell_measurement_temperature 293
_cell_measurement_theta_max 27.48
_cell_measurement_theta_min 2.69
_cell_volume 262.22(17)
_computing_cell_refinement 'RAPID AUTO'
_computing_data_collection 'RAPID AUTO (Rigaku)'
_computing_data_reduction 'RAPID AUTO'
_computing_molecular_graphics 'CrystalStructure 4.0'
_computing_publication_material 'CrystalStructure 4.0 (Rigaku, 2010)'
_computing_structure_refinement 'CRYSTALS (Carruthers, et al., 1999)'
_computing_structure_solution 'SIR2004 (Burla, et al., 2005)'
_diffrn_ambient_temperature 293
_diffrn_detector_area_resol_mean 10.000
_diffrn_measured_fraction_theta_full 0.997
_diffrn_measured_fraction_theta_max 0.997
_diffrn_measurement_device_type 'Rigaku R-AXIS RAPID'
_diffrn_measurement_method \w
_diffrn_radiation_type 'Mo K\a'
_diffrn_radiation_wavelength 0.71073
_diffrn_reflns_av_R_equivalents 0.0935
_diffrn_reflns_limit_h_max 5
_diffrn_reflns_limit_h_min -5
_diffrn_reflns_limit_k_max 10
_diffrn_reflns_limit_k_min -10
_diffrn_reflns_limit_l_max 10
_diffrn_reflns_limit_l_min -10
_diffrn_reflns_number 2647
_diffrn_reflns_theta_full 27.48
_diffrn_reflns_theta_max 27.48
_diffrn_standards_number 0
_exptl_absorpt_coefficient_mu 9.892
_exptl_absorpt_correction_T_max 0.610
_exptl_absorpt_correction_T_min 0.076
_exptl_absorpt_correction_type numerical
_exptl_absorpt_process_details 'NUMABS (Rigaku, 1999)'
_exptl_crystal_colour yellow
_exptl_crystal_density_diffrn 3.097
_exptl_crystal_density_method 'not measured'
_exptl_crystal_description platelet
_exptl_crystal_F_000 222.00
_exptl_crystal_size_max 0.500
_exptl_crystal_size_mid 0.250
_exptl_crystal_size_min 0.050
_refine_diff_density_max 2.300
_refine_diff_density_min -1.540
_refine_ls_extinction_method none
_refine_ls_goodness_of_fit_ref 1.034
_refine_ls_hydrogen_treatment constr
_refine_ls_number_parameters 59
_refine_ls_number_reflns 1200
_refine_ls_R_factor_gt 0.0590
_refine_ls_shift/su_max 0.000
_refine_ls_structure_factor_coef F
_refine_ls_weighting_details 'w = 1/[0.0020Fo^2^ + 2.5000\s(Fo^2^)]'
_refine_ls_weighting_scheme calc
_refine_ls_wR_factor_ref 0.0786
_reflns_number_gt 1079
_reflns_number_total 1200
_reflns_threshold_expression F>2.0\s(F)
_cod_data_source_file c4ce01231c1.cif
_cod_data_source_block '[Cu2I2(2,5-dmpz)]n'
_cod_original_cell_volume 262.23(17)
_cod_database_code 7217321

loop_
_symmetry_equiv_pos_site_id
_symmetry_equiv_pos_as_xyz
1 +X,+Y,+Z
2 -X,-Y,-Z

loop_
_atom_site_label
_atom_site_type_symbol
_atom_site_fract_x
_atom_site_fract_y
_atom_site_fract_z
_atom_site_U_iso_or_equiv
_atom_site_adp_type
_atom_site_occupancy
_atom_site_symmetry_multiplicity
_atom_site_calc_flag
_atom_site_refinement_flags
I1 I 0.20736(12) 0.18526(8) -0.08512(6) 0.0405(2) Uani 1.0 2 d .
Cu1 Cu 0.7589(3) 0.14030(18) 0.09383(15) 0.0489(4) Uani 1.0 2 d .
N1 N 0.9009(18) 0.3498(11) 0.3395(9) 0.0388(19) Uani 1.0 2 d .
C1 C 0.810(2) 0.3538(13) 0.4889(10) 0.038(2) Uani 1.0 2 d .
C2 C 1.086(3) 0.4986(13) 0.3538(11) 0.040(3) Uani 1.0 2 d .
C3 C 0.603(3) 0.1921(14) 0.4793(13) 0.045(3) Uani 1.0 2 d .
H1 H 1.1457 0.5016 0.2526 0.0461 Uiso 1.0 2 calc R
H2 H 0.7156 0.0938 0.4496 0.0526 Uiso 1.0 2 calc R
H3 H 0.5576 0.2136 0.5936 0.0526 Uiso 1.0 2 calc R
H4 H 0.4038 0.1657 0.3890 0.0526 Uiso 1.0 2 calc R

loop_
_atom_site_aniso_label
_atom_site_aniso_U_11
_atom_site_aniso_U_22
_atom_site_aniso_U_33
_atom_site_aniso_U_12
_atom_site_aniso_U_13
_atom_site_aniso_U_23
I1 0.0410(4) 0.0432(5) 0.0342(4) 0.0078(3) 0.0133(3) 0.0093(3)
Cu1 0.0551(8) 0.0441(8) 0.0339(6) 0.0012(6) 0.0086(5) 0.0023(5)
N1 0.044(4) 0.041(5) 0.024(3) 0.009(4) 0.008(3) 0.004(3)
C1 0.045(5) 0.035(5) 0.026(4) 0.005(4) 0.007(3) 0.006(4)
C2 0.052(5) 0.036(5) 0.027(4) 0.002(4) 0.012(4) 0.008(4)
C3 0.046(5) 0.040(6) 0.046(5) 0.000(4) 0.012(4) 0.014(4)

loop_
_atom_type_symbol
_atom_type_description
_atom_type_scat_dispersion_real
_atom_type_scat_dispersion_imag
_atom_type_scat_source
C C 0.003 0.002
;
International Tables for Crystallography
(1992, Vol. C, Tables 4.2.6.8 and 6.1.1.4)
;
H H 0.000 0.000
;
International Tables for Crystallography
(1992, Vol. C, Table 6.1.1.4)
;
N N 0.006 0.003
;
International Tables for Crystallography
(1992, Vol. C, Tables 4.2.6.8 and 6.1.1.4)
;
Cu Cu 0.320 1.265
;
International Tables for Crystallography
(1992, Vol. C, Tables 4.2.6.8 and 6.1.1.4)
;
I I -0.474 1.812
;
International Tables for Crystallography
(1992, Vol. C, Tables 4.2.6.8 and 6.1.1.4)
;

loop_
_geom_angle_atom_site_label_1
_geom_angle_atom_site_label_2
_geom_angle_atom_site_label_3
_geom_angle
_geom_angle_publ_flag
_geom_angle_site_symmetry_1
_geom_angle_site_symmetry_3
Cu1 I1 Cu1 105.93(6) yes 1_455 .
Cu1 I1 Cu1 78.17(6) yes 1_455 2_655
Cu1 I1 Cu1 63.50(6) yes . 2_655
I1 Cu1 I1 105.93(6) yes . 1_655
I1 Cu1 I1 116.50(6) yes . 2_655
I1 Cu1 Cu1 58.62(5) yes . 2_655
I1 Cu1 N1 107.5(3) yes . .
I1 Cu1 I1 101.83(6) yes 1_655 2_655
I1 Cu1 Cu1 117.08(6) yes 1_655 2_655
I1 Cu1 N1 105.0(3) yes 1_655 .
I1 Cu1 Cu1 57.88(5) yes 2_655 2_655
I1 Cu1 N1 118.5(3) yes 2_655 .
Cu1 Cu1 N1 137.7(3) yes 2_655 .
Cu1 N1 C1 124.7(7) yes . .
Cu1 N1 C2 118.8(6) yes . .
C1 N1 C2 116.4(7) yes . .
N1 C1 C2 120.4(9) yes . 2_766
N1 C1 C3 118.3(7) yes . .
C2 C1 C3 121.3(9) yes 2_766 .
N1 C2 C1 123.2(9) yes . 2_766
N1 C2 H1 118.491 no . .
C1 C2 H1 118.325 no 2_766 .
C1 C3 H2 109.450 no . .
C1 C3 H3 109.327 no . .
C1 C3 H4 109.726 no . .
H2 C3 H3 109.438 no . .
H2 C3 H4 109.445 no . .
H3 C3 H4 109.441 no . .

loop_
_geom_bond_atom_site_label_1
_geom_bond_atom_site_label_2
_geom_bond_distance
_geom_bond_publ_flag
_geom_bond_site_symmetry_2
I1 Cu1 2.7356(18) yes 1_455
I1 Cu1 2.6472(17) yes .
I1 Cu1 2.669(2) yes 2_655
Cu1 Cu1 2.797(3) yes 2_655
Cu1 N1 2.066(6) yes .
N1 C1 1.359(13) yes .
N1 C2 1.356(13) yes .
C1 C2 1.379(10) yes 2_766
C1 C3 1.503(15) yes .
C2 H1 0.930 no .
C3 H2 0.960 no .
C3 H3 0.960 no .
C3 H4 0.960 no .

loop_
_geom_contact_atom_site_label_1
_geom_contact_atom_site_label_2
_geom_contact_distance
_geom_contact_publ_flag
_geom_contact_site_symmetry_2
Cu1 C3 3.272(12) no .
N1 N1 2.808(9) no 2_766
N1 C3 3.519(14) no 1_655
C1 C1 2.717(14) no 2_766
C1 C2 3.530(14) no 1_455
C2 C2 2.660(14) no 2_766
C3 C3 3.362(18) no 2_656
I1 H1 3.1395 no 1_455
I1 H2 3.1689 no 2_655
I1 H3 3.5121 no 1_454
I1 H3 3.3741 no 1_554
I1 H4 3.5123 no 2_555
Cu1 H1 2.9650 no .
Cu1 H2 3.1305 no .
Cu1 H4 3.0882 no .
Cu1 H4 3.2214 no 1_655
N1 H1 3.5982 no 1_455
N1 H1 3.2012 no 2_766
N1 H2 2.6952 no .
N1 H3 3.2404 no .
N1 H4 2.6979 no .
N1 H4 2.7838 no 1_655
C1 H1 3.1494 no .
C1 H3 3.5453 no 1_655
C1 H4 3.1963 no 1_655
C2 H1 3.5893 no 2_766
C2 H2 3.1074 no 2_766
C2 H3 2.5517 no 2_766
C2 H4 3.2356 no 1_655
C2 H4 3.1301 no 2_766
C3 H1 2.6420 no 2_766
C3 H2 2.9189 no 2_656
C3 H3 3.1584 no 2_656
C3 H4 3.4795 no 2_656
H1 H2 3.2701 no 2_766
H1 H3 2.3295 no 2_766
H1 H4 3.5104 no 1_655
H1 H4 3.3069 no 2_766
H2 H2 2.7530 no 2_656
H2 H2 3.1221 no 2_756
H2 H3 3.4999 no 1_655
H2 H3 2.5648 no 2_656
H2 H4 3.1429 no 1_655
H2 H4 2.9511 no 2_656
H3 H3 3.2389 no 2_656
H3 H4 3.1883 no 2_656

loop_
_geom_torsion_atom_site_label_1
_geom_torsion_atom_site_label_2
_geom_torsion_atom_site_label_3
_geom_torsion_atom_site_label_4
_geom_torsion
_geom_torsion_publ_flag
_geom_torsion_site_symmetry_1
_geom_torsion_site_symmetry_3
_geom_torsion_site_symmetry_4
Cu1 I1 Cu1 I1 67.64(7) no 1_455 . 2_655
Cu1 I1 Cu1 Cu1 67.64(5) no 1_455 . 2_655
Cu1 I1 Cu1 N1 -68.11(8) no 1_455 . .
Cu1 I1 Cu1 I1 -57.74(6) no . 1_455 2_555
Cu1 I1 Cu1 Cu1 -117.53(7) no . 1_455 2_555
Cu1 I1 Cu1 N1 66.35(8) no . 1_455 1_455
Cu1 I1 Cu1 I1 -114.69(6) no 1_455 2_655 2_655
Cu1 I1 Cu1 Cu1 -114.69(4) no 1_455 2_655 .
Cu1 I1 Cu1 N1 114.50(8) no 1_455 2_655 2_655
Cu1 I1 Cu1 I1 -122.26(6) no 2_655 1_455 1_455
Cu1 I1 Cu1 Cu1 -59.80(7) no 2_655 1_455 2_555
Cu1 I1 Cu1 N1 124.1(3) no 2_655 1_455 1_455
Cu1 I1 Cu1 I1 114.69(6) no . 2_655 2_555
Cu1 I1 Cu1 N1 -130.81(9) no . 2_655 2_655
Cu1 I1 Cu1 I1 112.36(6) no 2_655 . 1_655
Cu1 I1 Cu1 N1 -135.75(8) no 2_655 . .
I1 Cu1 Cu1 I1 -87.18(7) no . 2_655 2_555
I1 Cu1 Cu1 N1 98.40(12) no . 2_655 2_655
I1 Cu1 N1 C1 88.0(6) no . . .
I1 Cu1 N1 C2 -88.8(5) no . . .
I1 Cu1 Cu1 I1 87.18(7) no 1_655 2_655 2_655
I1 Cu1 Cu1 I1 -92.82(7) no 1_655 2_655 .
I1 Cu1 Cu1 N1 5.58(15) no 1_655 2_655 2_655
I1 Cu1 N1 C1 -159.5(6) no 1_655 . .
I1 Cu1 N1 C2 23.7(6) no 1_655 . .
I1 Cu1 Cu1 I1 92.82(7) no 2_655 2_655 2_555
I1 Cu1 Cu1 N1 -81.60(11) no 2_655 2_655 2_655
I1 Cu1 N1 C1 -46.8(7) no 2_655 . .
I1 Cu1 N1 C2 136.5(5) no 2_655 . .
Cu1 Cu1 N1 C1 25.6(9) no 2_655 . .
Cu1 Cu1 N1 C2 -151.1(4) no 2_655 . .
N1 Cu1 Cu1 I1 -98.4(4) no . 2_655 2_655
N1 Cu1 Cu1 I1 -5.6(4) no . 2_655 2_555
N1 Cu1 Cu1 I1 81.6(4) no . 2_655 .
Cu1 N1 C1 C2 -179.0(6) no . . 2_766
Cu1 N1 C1 C3 2.8(12) no . . .
Cu1 N1 C2 C1 179.2(6) no . . 2_766
C1 N1 C2 C1 2.2(13) no . . 2_766
C2 N1 C1 C2 -2.1(13) no . . 2_766
C2 N1 C1 C3 179.7(8) no . . .
N1 C1 C2 N1 2.3(15) no . 2_766 2_766
C3 C1 C2 N1 -179.6(8) no . 2_766 2_766
